data_1507654
loop_
_publ_author_name
'Su, Wangcang'
'Zhou, Yihui'
'Ma, Yongqiang'
'Wang, Lei'
'Zhang, Zheng'
'Rui, Changhui'
'Duan, Hongxia'
'Qin, Zhaohai'

_publ_section_title
;
 N'-Nitro-2-hydrocarbylidenehydrazinecarboximidamides: Design, Synthesis,
 Crystal Structure, Insecticidal Activity, and Structure-Activity
 Relationships.
;
_journal_issue 20
_journal_name_full 'Journal of agricultural and food chemistry'
_journal_page_first 5028
_journal_page_last 5034
_journal_paper_doi 10.1021/jf300616x
_journal_volume 60
_journal_year 2012
_chemical_formula_moiety 'C11 H15 Cl N6 O2'
_chemical_formula_sum 'C11 H15 Cl N6 O2'
_chemical_formula_weight 298.74
_chemical_name_systematic
; 
 ? 
;
_space_group_IT_number 14
_symmetry_cell_setting monoclinic
_symmetry_space_group_name_Hall '-P 2ybc'
_symmetry_space_group_name_H-M 'P 1 21/c 1'
_atom_sites_solution_hydrogens geom
_atom_sites_solution_primary direct
_atom_sites_solution_secondary difmap
_audit_creation_method SHELXL-97
_cell_angle_alpha 90.00
_cell_angle_beta 114.164(4)
_cell_angle_gamma 90.00
_cell_formula_units_Z 4
_cell_length_a 8.738(2)
_cell_length_b 17.846(4)
_cell_length_c 9.701(3)
_cell_measurement_reflns_used 3525
_cell_measurement_temperature 173(2)
_cell_measurement_theta_max 27.48
_cell_measurement_theta_min 1.14
_cell_volume 1380.2(6)
_computing_cell_refinement 'CrystalClear (Rigaku Inc., 2007)'
_computing_data_collection 'CrystalClear (Rigaku Inc., 2007)'
_computing_data_reduction 'CrystalClear (Rigaku Inc., 2007)'
_computing_molecular_graphics 'XP in Siemens SHELXTL (Sheldrick, 1994)'
_computing_publication_material 'SHELX97 (Sheldrick, 1997)'
_computing_structure_refinement 'SHELXL-97 (Sheldrick, 1997)'
_computing_structure_solution 'SHELXS-97 (Sheldrick, 1990)'
_diffrn_ambient_temperature 173(2)
_diffrn_measured_fraction_theta_full 0.981
_diffrn_measured_fraction_theta_max 0.981
_diffrn_measurement_device_type 'Saturn724+ CCD'
_diffrn_measurement_method '\w scans at fixed \c = 45\%'
_diffrn_radiation_monochromator graphite
_diffrn_radiation_source 'sealed tube'
_diffrn_radiation_type MoK\a
_diffrn_radiation_wavelength 0.71073
_diffrn_reflns_av_R_equivalents 0.0263
_diffrn_reflns_av_sigmaI/netI 0.0342
_diffrn_reflns_limit_h_max 8
_diffrn_reflns_limit_h_min -11
_diffrn_reflns_limit_k_max 10
_diffrn_reflns_limit_k_min -23
_diffrn_reflns_limit_l_max 10
_diffrn_reflns_limit_l_min -12
_diffrn_reflns_number 6457
_diffrn_reflns_theta_full 27.49
_diffrn_reflns_theta_max 27.49
_diffrn_reflns_theta_min 2.80
_exptl_absorpt_coefficient_mu 0.289
_exptl_absorpt_correction_T_max 0.8908
_exptl_absorpt_correction_T_min 0.8714
_exptl_absorpt_correction_type numerical
_exptl_absorpt_process_details 'CrystalClear (Rigaku Inc., 2007)'
_exptl_crystal_colour colorless
_exptl_crystal_density_diffrn 1.438
_exptl_crystal_density_method 'not measured'
_exptl_crystal_description block
_exptl_crystal_F_000 624
_exptl_crystal_size_max 0.49
_exptl_crystal_size_mid 0.41
_exptl_crystal_size_min 0.41
_refine_diff_density_max 0.262
_refine_diff_density_min -0.252
_refine_diff_density_rms 0.045
_refine_ls_extinction_method none
_refine_ls_goodness_of_fit_ref 1.105
_refine_ls_hydrogen_treatment constr
_refine_ls_matrix_type full
_refine_ls_number_parameters 183
_refine_ls_number_reflns 3108
_refine_ls_number_restraints 0
_refine_ls_restrained_S_all 1.105
_refine_ls_R_factor_all 0.0583
_refine_ls_R_factor_gt 0.0521
_refine_ls_shift/su_max 0.000
_refine_ls_shift/su_mean 0.000
_refine_ls_structure_factor_coef Fsqd
_refine_ls_weighting_details 'calc w=1/[\s^2^(Fo^2^)+(0.0425P)^2^+0.7054P] where P=(Fo^2^+2Fc^2^)/3'
_refine_ls_weighting_scheme calc
_refine_ls_wR_factor_gt 0.1178
_refine_ls_wR_factor_ref 0.1221
_reflns_number_gt 2823
_reflns_number_total 3108
_reflns_threshold_expression >2sigma(I)
_cod_data_source_file jf300616x_si_003.cif
_cod_data_source_block sa987
_cod_original_sg_symbol_H-M P2(1)/c
_cod_database_code 1507654

loop_
_symmetry_equiv_pos_as_xyz
'x, y, z'
'-x, y+1/2, -z+1/2'
'-x, -y, -z'
'x, -y-1/2, z-1/2'

loop_
_atom_site_label
_atom_site_type_symbol
_atom_site_fract_x
_atom_site_fract_y
_atom_site_fract_z
_atom_site_U_iso_or_equiv
_atom_site_adp_type
_atom_site_occupancy
_atom_site_symmetry_multiplicity
_atom_site_calc_flag
_atom_site_refinement_flags
Cl1 Cl 0.01087(8) 0.47365(3) 0.79603(6) 0.04717(18) Uani 1 1 d .
O1 O -0.4068(2) 0.24408(10) -0.08430(17) 0.0523(4) Uani 1 1 d .
O2 O -0.4002(2) 0.18062(9) 0.10720(18) 0.0507(4) Uani 1 1 d .
N1 N 0.1441(2) 0.36383(9) 0.13809(18) 0.0320(4) Uani 1 1 d .
N2 N 0.0602(2) 0.31285(8) 0.19083(17) 0.0302(3) Uani 1 1 d .
N3 N -0.1518(2) 0.32805(9) -0.04530(18) 0.0352(4) Uani 1 1 d .
H3B H -0.2535 0.3188 -0.1136 0.042 Uiso 1 1 calc R
H3C H -0.0861 0.3593 -0.0660 0.042 Uiso 1 1 calc R
N4 N -0.1768(2) 0.24622(9) 0.14148(18) 0.0335(4) Uani 1 1 d .
N5 N -0.3331(2) 0.22401(10) 0.04899(19) 0.0375(4) Uani 1 1 d .
N6 N 0.1913(2) 0.38248(10) 0.70949(19) 0.0395(4) Uani 1 1 d .
C1 C 0.5065(3) 0.39641(17) 0.1277(3) 0.0595(7) Uani 1 1 d .
H1A H 0.4468 0.3626 0.0429 0.089 Uiso 1 1 calc R
H1B H 0.5793 0.3670 0.2155 0.089 Uiso 1 1 calc R
H1C H 0.5748 0.4315 0.0993 0.089 Uiso 1 1 calc R
C2 C 0.4635(4) 0.50101(17) 0.2826(4) 0.0715(8) Uani 1 1 d .
H2A H 0.3775 0.5292 0.3011 0.107 Uiso 1 1 calc R
H2B H 0.5248 0.5350 0.2439 0.107 Uiso 1 1 calc R
H2C H 0.5417 0.4783 0.3773 0.107 Uiso 1 1 calc R
C3 C 0.3804(3) 0.43985(13) 0.1672(3) 0.0437(5) Uani 1 1 d .
H3A H 0.2974 0.4637 0.0730 0.052 Uiso 1 1 calc R
C4 C 0.2887(2) 0.38679(11) 0.2262(2) 0.0356(4) Uani 1 1 d .
H4A H 0.3382 0.3705 0.3283 0.043 Uiso 1 1 calc R
C5 C -0.0978(2) 0.29520(10) 0.0876(2) 0.0292(4) Uani 1 1 d .
C6 C 0.1303(2) 0.28326(10) 0.3450(2) 0.0317(4) Uani 1 1 d .
H6A H 0.2524 0.2756 0.3780 0.038 Uiso 1 1 calc R
H6B H 0.0790 0.2338 0.3455 0.038 Uiso 1 1 calc R
C7 C 0.1013(2) 0.33443(10) 0.4564(2) 0.0284(4) Uani 1 1 d .
C8 C 0.2173(2) 0.34023(11) 0.6044(2) 0.0346(4) Uani 1 1 d .
H8A H 0.3199 0.3135 0.6341 0.042 Uiso 1 1 calc R
C9 C 0.0466(3) 0.41880(10) 0.6628(2) 0.0329(4) Uani 1 1 d .
C10 C -0.0755(2) 0.41729(11) 0.5196(2) 0.0344(4) Uani 1 1 d .
H10A H -0.1766 0.4449 0.4931 0.041 Uiso 1 1 calc R
C11 C -0.0469(2) 0.37455(11) 0.4158(2) 0.0355(4) Uani 1 1 d .
H11A H -0.1292 0.3723 0.3147 0.043 Uiso 1 1 calc R

loop_
_atom_site_aniso_label
_atom_site_aniso_U_11
_atom_site_aniso_U_22
_atom_site_aniso_U_33
_atom_site_aniso_U_23
_atom_site_aniso_U_13
_atom_site_aniso_U_12
Cl1 0.0631(4) 0.0452(3) 0.0385(3) -0.0008(2) 0.0262(3) 0.0043(2)
O1 0.0425(9) 0.0693(11) 0.0365(8) -0.0020(7) 0.0072(7) -0.0174(8)
O2 0.0414(9) 0.0577(10) 0.0541(10) -0.0001(8) 0.0207(8) -0.0187(7)
N1 0.0292(8) 0.0321(8) 0.0368(8) 0.0020(6) 0.0157(7) -0.0028(6)
N2 0.0285(8) 0.0315(8) 0.0313(8) 0.0010(6) 0.0131(7) -0.0033(6)
N3 0.0331(9) 0.0397(9) 0.0311(8) 0.0000(7) 0.0113(7) -0.0046(7)
N4 0.0294(9) 0.0363(8) 0.0349(8) -0.0035(6) 0.0132(7) -0.0064(7)
N5 0.0335(9) 0.0406(9) 0.0398(9) -0.0083(7) 0.0164(7) -0.0087(7)
N6 0.0364(10) 0.0431(9) 0.0347(9) 0.0012(7) 0.0103(7) -0.0029(7)
C1 0.0405(13) 0.0817(18) 0.0627(16) 0.0103(14) 0.0277(12) -0.0038(13)
C2 0.0589(17) 0.0613(17) 0.090(2) -0.0102(15) 0.0262(16) -0.0254(14)
C3 0.0291(10) 0.0495(12) 0.0477(12) 0.0089(10) 0.0108(9) -0.0070(9)
C4 0.0289(10) 0.0370(10) 0.0390(10) 0.0027(8) 0.0119(8) 0.0001(8)
C5 0.0292(9) 0.0282(9) 0.0318(9) -0.0036(7) 0.0142(8) -0.0005(7)
C6 0.0304(9) 0.0315(9) 0.0329(9) 0.0044(7) 0.0126(8) 0.0018(7)
C7 0.0265(9) 0.0283(9) 0.0301(9) 0.0036(7) 0.0111(7) -0.0029(7)
C8 0.0280(9) 0.0382(10) 0.0343(10) 0.0021(8) 0.0093(8) -0.0009(8)
C9 0.0381(11) 0.0308(9) 0.0314(9) 0.0017(7) 0.0159(8) -0.0022(8)
C10 0.0286(10) 0.0398(10) 0.0332(10) 0.0028(8) 0.0112(8) 0.0074(8)
C11 0.0322(10) 0.0402(10) 0.0298(9) -0.0003(8) 0.0081(8) 0.0019(8)

loop_
_atom_type_symbol
_atom_type_description
_atom_type_scat_dispersion_real
_atom_type_scat_dispersion_imag
_atom_type_scat_source
C C 0.0033 0.0016 'International Tables Vol C Tables 4.2.6.8 and 6.1.1.4'
H H 0.0000 0.0000 'International Tables Vol C Tables 4.2.6.8 and 6.1.1.4'
N N 0.0061 0.0033 'International Tables Vol C Tables 4.2.6.8 and 6.1.1.4'
O O 0.0106 0.0060 'International Tables Vol C Tables 4.2.6.8 and 6.1.1.4'
Cl Cl 0.1484 0.1585 'International Tables Vol C Tables 4.2.6.8 and 6.1.1.4'

loop_
_geom_angle_atom_site_label_1
_geom_angle_atom_site_label_2
_geom_angle_atom_site_label_3
_geom_angle
C4 N1 N2 119.55(16)
C5 N2 N1 114.01(15)
C5 N2 C6 122.63(15)
N1 N2 C6 123.29(15)
C5 N3 H3B 120.0
C5 N3 H3C 120.0
H3B N3 H3C 120.0
C5 N4 N5 118.22(16)
O1 N5 O2 121.05(17)
O1 N5 N4 124.16(16)
O2 N5 N4 114.79(17)
C9 N6 C8 116.36(17)
C3 C1 H1A 109.5
C3 C1 H1B 109.5
H1A C1 H1B 109.5
C3 C1 H1C 109.5
H1A C1 H1C 109.5
H1B C1 H1C 109.5
C3 C2 H2A 109.5
C3 C2 H2B 109.5
H2A C2 H2B 109.5
C3 C2 H2C 109.5
H2A C2 H2C 109.5
H2B C2 H2C 109.5
C4 C3 C2 110.0(2)
C4 C3 C1 109.30(19)
C2 C3 C1 112.1(2)
C4 C3 H3A 108.5
C2 C3 H3A 108.5
C1 C3 H3A 108.5
N1 C4 C3 119.22(18)
N1 C4 H4A 120.4
C3 C4 H4A 120.4
N3 C5 N4 129.43(18)
N3 C5 N2 117.63(16)
N4 C5 N2 112.93(16)
N2 C6 C7 112.95(15)
N2 C6 H6A 109.0
C7 C6 H6A 109.0
N2 C6 H6B 109.0
C7 C6 H6B 109.0
H6A C6 H6B 107.8
C8 C7 C11 117.35(17)
C8 C7 C6 121.41(17)
C11 C7 C6 121.16(16)
N6 C8 C7 122.94(18)
N6 C8 H8A 118.5
C7 C8 H8A 118.5
N6 C9 C10 125.36(18)
N6 C9 Cl1 117.10(15)
C10 C9 Cl1 117.54(15)
C9 C10 C11 117.36(18)
C9 C10 H10A 121.3
C11 C10 H10A 121.3
C10 C11 C7 120.63(18)
C10 C11 H11A 119.7
C7 C11 H11A 119.7

loop_
_geom_bond_atom_site_label_1
_geom_bond_atom_site_label_2
_geom_bond_distance
Cl1 C9 1.748(2)
O1 N5 1.238(2)
O2 N5 1.238(2)
N1 C4 1.269(2)
N1 N2 1.391(2)
N2 C5 1.370(2)
N2 C6 1.463(2)
N3 C5 1.316(2)
N3 H3B 0.8800
N3 H3C 0.8800
N4 C5 1.345(2)
N4 N5 1.350(2)
N6 C9 1.325(3)
N6 C8 1.360(3)
C1 C3 1.519(3)
C1 H1A 0.9800
C1 H1B 0.9800
C1 H1C 0.9800
C2 C3 1.519(4)
C2 H2A 0.9800
C2 H2B 0.9800
C2 H2C 0.9800
C3 C4 1.497(3)
C3 H3A 1.0000
C4 H4A 0.9500
C6 C7 1.514(3)
C6 H6A 0.9900
C6 H6B 0.9900
C7 C8 1.381(3)
C7 C11 1.388(3)
C8 H8A 0.9500
C9 C10 1.362(3)
C10 C11 1.366(3)
C10 H10A 0.9500
C11 H11A 0.9500

loop_
_geom_hbond_atom_site_label_D
_geom_hbond_atom_site_label_H
_geom_hbond_atom_site_label_A
_geom_hbond_distance_DH
_geom_hbond_distance_HA
_geom_hbond_distance_DA
_geom_hbond_angle_DHA
_geom_hbond_site_symmetry_A
N3 H3B O1 0.88 1.99 2.582(2) 123.4 .
N3 H3B O2 0.88 2.48 3.179(2) 137.1 4_565
N3 H3C Cl1 0.88 2.76 3.5958(18) 159.7 1_554

loop_
_geom_torsion_atom_site_label_1
_geom_torsion_atom_site_label_2
_geom_torsion_atom_site_label_3
_geom_torsion_atom_site_label_4
_geom_torsion
C4 N1 N2 C5 176.98(17)
C4 N1 N2 C6 -0.2(3)
C5 N4 N5 O1 2.3(3)
C5 N4 N5 O2 -178.02(16)
N2 N1 C4 C3 178.15(17)
C2 C3 C4 N1 137.5(2)
C1 C3 C4 N1 -99.0(2)
N5 N4 C5 N3 2.1(3)
N5 N4 C5 N2 -179.27(15)
N1 N2 C5 N3 -0.7(2)
C6 N2 C5 N3 176.45(16)
N1 N2 C5 N4 -179.59(14)
C6 N2 C5 N4 -2.4(2)
C5 N2 C6 C7 -92.8(2)
N1 N2 C6 C7 84.2(2)
N2 C6 C7 C8 -146.33(17)
N2 C6 C7 C11 36.9(2)
C9 N6 C8 C7 -0.1(3)
C11 C7 C8 N6 0.5(3)
C6 C7 C8 N6 -176.34(17)
C8 N6 C9 C10 -0.3(3)
C8 N6 C9 Cl1 -179.84(14)
N6 C9 C10 C11 0.3(3)
Cl1 C9 C10 C11 179.81(15)
C9 C10 C11 C7 0.2(3)
C8 C7 C11 C10 -0.6(3)
C6 C7 C11 C10 176.33(17)
